data_4063858
loop_
_publ_author_name
'Zhang, Lijun'
'Xia, Jing'
'Li, Qinghai'
'Li, Xihong'
'Wang, Shaowu'

_publ_section_title
;
 Fast Synthesis of Hydrazine and Azo Derivatives by Oxidation of
 Rare-Earth-Metal&#x2212;Nitrogen Bonds
;
_journal_issue 3
_journal_name_full Organometallics
_journal_page_first 375
_journal_paper_doi 10.1021/om1009928
_journal_volume 30
_journal_year 2011
_chemical_formula_sum 'C12 H12 N4'
_chemical_formula_weight 212.26
_chemical_name_systematic
; 
 ? 
;
_space_group_IT_number 15
_symmetry_cell_setting monoclinic
_symmetry_space_group_name_Hall '-C 2yc'
_symmetry_space_group_name_H-M 'C 1 2/c 1'
_atom_sites_solution_hydrogens geom
_atom_sites_solution_primary direct
_atom_sites_solution_secondary difmap
_audit_creation_method SHELXL-97
_cell_angle_alpha 90.00
_cell_angle_beta 106.922(2)
_cell_angle_gamma 90.00
_cell_formula_units_Z 4
_cell_length_a 22.479(4)
_cell_length_b 5.9147(10)
_cell_length_c 8.4151(14)
_cell_measurement_temperature 293(2)
_cell_volume 1070.4(3)
_computing_structure_refinement 'SHELXL-97 (Sheldrick, 1997)'
_computing_structure_solution 'SHELXS-97 (Sheldrick, 1990)'
_diffrn_ambient_temperature 293(2)
_diffrn_measured_fraction_theta_full 0.998
_diffrn_measured_fraction_theta_max 0.998
_diffrn_radiation_monochromator graphite
_diffrn_radiation_source 'fine-focus sealed tube'
_diffrn_radiation_type MoK\a
_diffrn_radiation_wavelength 0.71073
_diffrn_reflns_av_R_equivalents 0.0214
_diffrn_reflns_av_sigmaI/netI 0.0180
_diffrn_reflns_limit_h_max 28
_diffrn_reflns_limit_h_min -28
_diffrn_reflns_limit_k_max 7
_diffrn_reflns_limit_k_min -7
_diffrn_reflns_limit_l_max 10
_diffrn_reflns_limit_l_min -10
_diffrn_reflns_number 4338
_diffrn_reflns_theta_full 27.49
_diffrn_reflns_theta_max 27.49
_diffrn_reflns_theta_min 1.89
_exptl_absorpt_coefficient_mu 0.084
_exptl_absorpt_correction_T_max 1.000000
_exptl_absorpt_correction_T_min 0.814357
_exptl_absorpt_correction_type multi-scan
_exptl_absorpt_process_details 'SADABS-2004/1 - Bruker Nonius area detector scaling and absorption correction'
_exptl_crystal_density_diffrn 1.317
_exptl_crystal_density_method 'not measured'
_exptl_crystal_F_000 448
_exptl_crystal_size_max 0.35
_exptl_crystal_size_mid 0.28
_exptl_crystal_size_min 0.19
_refine_diff_density_max 0.193
_refine_diff_density_min -0.183
_refine_diff_density_rms 0.033
_refine_ls_extinction_coef 0.004(2)
_refine_ls_extinction_expression Fc^*^=kFc[1+0.001xFc^2^\l^3^/sin(2\q)]^-1/4^
_refine_ls_extinction_method SHELXL
_refine_ls_goodness_of_fit_ref 1.120
_refine_ls_hydrogen_treatment constr
_refine_ls_matrix_type full
_refine_ls_number_parameters 74
_refine_ls_number_reflns 1226
_refine_ls_number_restraints 0
_refine_ls_restrained_S_all 1.120
_refine_ls_R_factor_all 0.0490
_refine_ls_R_factor_gt 0.0415
_refine_ls_shift/su_max 0.000
_refine_ls_shift/su_mean 0.000
_refine_ls_structure_factor_coef Fsqd
_refine_ls_weighting_details 'calc w=1/[\s^2^(Fo^2^)+(0.0624P)^2^+0.3152P] where P=(Fo^2^+2Fc^2^)/3'
_refine_ls_weighting_scheme calc
_refine_ls_wR_factor_gt 0.1193
_refine_ls_wR_factor_ref 0.1272
_reflns_number_gt 1016
_reflns_number_total 1226
_reflns_threshold_expression >2sigma(I)
_cod_data_source_file om1009928_si_003.cif
_cod_data_source_block 1h
_cod_depositor_comments
;
The following automatic conversions were performed:

'_symmetry_cell_setting' value 'Monoclinic' changed to 'monoclinic'
according to /home/saulius/struct/CIF-dictionaries/cif_core.dic
dictionary named 'cif_core.dic' version 2.4.1 from 2010-06-29.

Automatic conversion script
Id: cif_fix_values 1715 2011-07-08 13:25:40Z adriana 
;
_cod_original_sg_symbol_H-M C2/c
_cod_database_code 4063858

loop_
_symmetry_equiv_pos_as_xyz
'x, y, z'
'-x, y, -z+1/2'
'x+1/2, y+1/2, z'
'-x+1/2, y+1/2, -z+1/2'
'-x, -y, -z'
'x, -y, z-1/2'
'-x+1/2, -y+1/2, -z'
'x+1/2, -y+1/2, z-1/2'

loop_
_atom_site_label
_atom_site_type_symbol
_atom_site_fract_x
_atom_site_fract_y
_atom_site_fract_z
_atom_site_U_iso_or_equiv
_atom_site_adp_type
_atom_site_occupancy
_atom_site_symmetry_multiplicity
_atom_site_calc_flag
_atom_site_refinement_flags
C1 C 0.07205(5) 0.1399(2) 0.58538(14) 0.0398(3) Uani 1 1 d .
N1 N 0.01096(5) 0.09208(17) 0.48489(12) 0.0434(3) Uani 1 1 d .
C2 C 0.09698(6) 0.3450(2) 0.54842(15) 0.0418(3) Uani 1 1 d .
N2 N 0.06302(6) 0.4808(2) 0.42195(15) 0.0546(4) Uani 1 1 d .
H2A H 0.0788 0.6044 0.3987 0.065 Uiso 1 1 calc R
H2B H 0.0259 0.4423 0.3661 0.065 Uiso 1 1 calc R
C3 C 0.15724(6) 0.4034(2) 0.64108(17) 0.0514(4) Uani 1 1 d .
H3 H 0.1747 0.5375 0.6179 0.062 Uiso 1 1 calc R
C4 C 0.19114(6) 0.2655(3) 0.76605(19) 0.0577(4) Uani 1 1 d .
H4 H 0.2312 0.3074 0.8265 0.069 Uiso 1 1 calc R
C5 C 0.16629(7) 0.0639(3) 0.80335(18) 0.0571(4) Uani 1 1 d .
H5 H 0.1894 -0.0282 0.8887 0.068 Uiso 1 1 calc R
C6 C 0.10723(6) 0.0022(2) 0.71283(16) 0.0481(4) Uani 1 1 d .
H6 H 0.0905 -0.1329 0.7368 0.058 Uiso 1 1 calc R

loop_
_atom_site_aniso_label
_atom_site_aniso_U_11
_atom_site_aniso_U_22
_atom_site_aniso_U_33
_atom_site_aniso_U_23
_atom_site_aniso_U_13
_atom_site_aniso_U_12
C1 0.0404(6) 0.0412(6) 0.0394(6) -0.0053(5) 0.0144(5) -0.0022(5)
N1 0.0456(6) 0.0408(6) 0.0447(6) -0.0012(4) 0.0146(5) -0.0032(4)
C2 0.0454(7) 0.0395(6) 0.0436(6) -0.0046(5) 0.0177(5) -0.0003(5)
N2 0.0567(7) 0.0459(6) 0.0587(7) 0.0078(5) 0.0131(6) -0.0039(5)
C3 0.0486(7) 0.0467(7) 0.0609(8) -0.0056(6) 0.0190(6) -0.0100(6)
C4 0.0424(7) 0.0649(9) 0.0620(8) -0.0064(7) 0.0095(6) -0.0073(6)
C5 0.0519(8) 0.0617(9) 0.0523(8) 0.0061(7) 0.0070(6) 0.0030(7)
C6 0.0517(8) 0.0463(7) 0.0471(7) 0.0013(5) 0.0158(6) -0.0045(6)

loop_
_atom_type_symbol
_atom_type_description
_atom_type_scat_dispersion_real
_atom_type_scat_dispersion_imag
_atom_type_scat_source
C C 0.0033 0.0016 'International Tables Vol C Tables 4.2.6.8 and 6.1.1.4'
H H 0.0000 0.0000 'International Tables Vol C Tables 4.2.6.8 and 6.1.1.4'
N N 0.0061 0.0033 'International Tables Vol C Tables 4.2.6.8 and 6.1.1.4'

loop_
_geom_angle_atom_site_label_1
_geom_angle_atom_site_label_2
_geom_angle_atom_site_label_3
_geom_angle
_geom_angle_site_symmetry_1
C6 C1 C2 119.99(11) .
C6 C1 N1 125.22(11) .
C2 C1 N1 114.79(11) .
N1 N1 C1 115.05(13) 5_556
N2 C2 C3 121.21(12) .
N2 C2 C1 120.50(11) .
C3 C2 C1 118.28(12) .
C4 C3 C2 120.86(12) .
C3 C4 C5 120.82(13) .
C6 C5 C4 119.29(13) .
C5 C6 C1 120.76(13) .

loop_
_geom_bond_atom_site_label_1
_geom_bond_atom_site_label_2
_geom_bond_distance
_geom_bond_site_symmetry_2
C1 C6 1.3948(18) .
C1 C2 1.4083(17) .
C1 N1 1.4161(16) .
N1 N1 1.252(2) 5_556
C2 N2 1.3741(17) .
C2 C3 1.3955(18) .
C3 C4 1.373(2) .
C4 C5 1.391(2) .
C5 C6 1.374(2) .
